data_7115545
loop_
_publ_author_name
'Xue, Pengchong'
'Yao, Boqi'
'Sun, Jiabao'
'Zhang, Zhenqi'
'Lu, Ran'

_publ_section_title
;
 Emission enhancement of a coplanar \p-conjugated gelator without any
 auxiliary substituents
;
_journal_coden_ASTM CHCOFS
_journal_issue 71
_journal_name_full
;
 Chemical Communications (Cambridge, United Kingdom)
;
_journal_page_first 10284
_journal_page_last 10286
_journal_paper_doi 10.1039/c4cc04869e
_journal_volume 50
_journal_year 2014
_chemical_formula_sum 'C22 H16 N2 O'
_chemical_formula_weight 324.37
_space_group_IT_number 2
_symmetry_cell_setting triclinic
_symmetry_space_group_name_Hall '-P 1'
_symmetry_space_group_name_H-M 'P -1'
_atom_sites_solution_hydrogens geom
_atom_sites_solution_primary direct
_atom_sites_solution_secondary difmap
_audit_creation_method SHELXL-97
_cell_angle_alpha 75.04(3)
_cell_angle_beta 82.36(3)
_cell_angle_gamma 87.09(3)
_cell_formula_units_Z 4
_cell_length_a 6.0815(10)
_cell_length_b 12.774(4)
_cell_length_c 21.916(5)
_cell_measurement_reflns_used 10030
_cell_measurement_temperature 293(2)
_cell_measurement_theta_max 56.13
_cell_measurement_theta_min 6.15
_cell_volume 1630.0(7)
_computing_cell_refinement RAPID-AUTO
_computing_data_collection 'RAPID-AUTO (Rigaku Corporation, 1998)'
_computing_data_reduction 'CrystalStructure (Rigaku/MSC and Rigaku Corporation, 2002)'
_computing_molecular_graphics 'ORTEP-II (Johnson, 1976)'
_computing_publication_material SHELXL-97
_computing_structure_refinement 'SHELXL-97 (Sheldrick, 1997)'
_computing_structure_solution 'SHELXS-97 (Sheldrick, 1990)'
_diffrn_ambient_temperature 293(2)
_diffrn_detector_area_resol_mean 10.000
_diffrn_measured_fraction_theta_full 0.925
_diffrn_measured_fraction_theta_max 0.925
_diffrn_measurement_device_type 'Rigaku RAXIS-RAPID'
_diffrn_measurement_method '\w scan'
_diffrn_radiation_monochromator graphite
_diffrn_radiation_source 'fine-focus sealed tube'
_diffrn_radiation_type MoK\a
_diffrn_radiation_wavelength 0.71073
_diffrn_reflns_av_R_equivalents 0.1025
_diffrn_reflns_av_sigmaI/netI 0.1565
_diffrn_reflns_limit_h_max 7
_diffrn_reflns_limit_h_min -7
_diffrn_reflns_limit_k_max 16
_diffrn_reflns_limit_k_min -16
_diffrn_reflns_limit_l_max 28
_diffrn_reflns_limit_l_min -28
_diffrn_reflns_number 14716
_diffrn_reflns_theta_full 27.48
_diffrn_reflns_theta_max 27.48
_diffrn_reflns_theta_min 3.20
_exptl_absorpt_coefficient_mu 0.082
_exptl_crystal_colour colorless
_exptl_crystal_density_diffrn 1.322
_exptl_crystal_density_method 'not measured'
_exptl_crystal_description rod
_exptl_crystal_F_000 680
_exptl_crystal_recrystallization_method 'Vapour Deposition'
_exptl_crystal_size_max 0.20
_exptl_crystal_size_mid 0.12
_exptl_crystal_size_min 0.11
_refine_diff_density_max 0.607
_refine_diff_density_min -0.460
_refine_diff_density_rms 0.130
_refine_ls_extinction_coef 0.045(14)
_refine_ls_extinction_expression Fc^*^=kFc[1+0.001xFc^2^\l^3^/sin(2\q)]^-1/4^
_refine_ls_extinction_method SHELXL
_refine_ls_goodness_of_fit_ref 1.527
_refine_ls_hydrogen_treatment mixed
_refine_ls_matrix_type full
_refine_ls_number_parameters 454
_refine_ls_number_reflns 6916
_refine_ls_number_restraints 0
_refine_ls_restrained_S_all 1.527
_refine_ls_R_factor_all 0.2584
_refine_ls_R_factor_gt 0.1806
_refine_ls_shift/su_max 0.000
_refine_ls_shift/su_mean 0.000
_refine_ls_structure_factor_coef Fsqd
_refine_ls_weighting_details 'calc w=1/[\s^2^(Fo^2^)+(0.2000P)^2^+0.0000P] where P=(Fo^2^+2Fc^2^)/3'
_refine_ls_weighting_scheme calc
_refine_ls_wR_factor_gt 0.4853
_refine_ls_wR_factor_ref 0.5181
_reflns_number_gt 3142
_reflns_number_total 6916
_reflns_threshold_expression >2sigma(I)
_cod_data_source_file c4cc04869e.cif
_cod_data_source_block xpc-12shelxl
_cod_depositor_comments
;

2018-02-22
Z value and formula fixed to values more according to usual
chemical conventions.                 miguel
;
_cod_original_sg_symbol_H-M p-1
_cod_original_formula_sum 'C88 H64 N8 O4'
_cod_original_formula_units_Z 1
_cod_original_formula_weight 1297.47
_cod_database_code 7115545

loop_
_symmetry_equiv_pos_as_xyz
'x, y, z'
'-x, -y, -z'

loop_
_atom_site_label
_atom_site_type_symbol
_atom_site_fract_x
_atom_site_fract_y
_atom_site_fract_z
_atom_site_U_iso_or_equiv
_atom_site_adp_type
_atom_site_occupancy
_atom_site_symmetry_multiplicity
_atom_site_calc_flag
_atom_site_refinement_flags
O1 O 0.2984(8) 0.8633(4) 0.1594(2) 0.0518(14) Uani 1 1 d .
N1 N 0.3133(11) 1.0321(6) 0.0923(3) 0.0557(18) Uani 1 1 d .
N2 N 1.5377(11) 0.6282(6) 0.0356(4) 0.0614(19) Uani 1 1 d .
C1 C 0.1150(13) 1.0223(7) 0.1357(4) 0.0511(19) Uani 1 1 d .
C2 C -0.0546(15) 1.0930(8) 0.1415(4) 0.064(2) Uani 1 1 d .
H2 H -0.0505 1.1636 0.1160 0.077 Uiso 1 1 calc R
C3 C -0.2379(15) 1.0563(8) 0.1875(4) 0.063(2) Uani 1 1 d .
H3 H -0.3609 1.1015 0.1912 0.075 Uiso 1 1 calc R
C4 C -0.2339(15) 0.9517(9) 0.2274(4) 0.070(3) Uani 1 1 d .
H4 H -0.3524 0.9307 0.2591 0.084 Uiso 1 1 calc R
C5 C -0.0645(13) 0.8786(7) 0.2223(4) 0.055(2) Uani 1 1 d .
H5 H -0.0665 0.8080 0.2477 0.066 Uiso 1 1 calc R
C6 C 0.1095(12) 0.9184(7) 0.1761(3) 0.0490(19) Uani 1 1 d .
C7 C 0.4109(13) 0.9384(7) 0.1087(4) 0.053(2) Uani 1 1 d .
C8 C 0.6221(13) 0.9045(8) 0.0820(4) 0.058(2) Uani 1 1 d .
H8 H 0.6940 0.9507 0.0457 0.070 Uiso 1 1 calc R
C9 C 0.7213(13) 0.8098(7) 0.1067(4) 0.0489(18) Uani 1 1 d .
H9 H 0.6443 0.7650 0.1427 0.059 Uiso 1 1 calc R
C10 C 0.9344(12) 0.7693(7) 0.0838(3) 0.0480(18) Uani 1 1 d .
C11 C 1.0679(13) 0.8236(7) 0.0284(4) 0.054(2) Uani 1 1 d .
H11 H 1.0176 0.8895 0.0045 0.065 Uiso 1 1 calc R
C12 C 1.2708(13) 0.7827(8) 0.0082(4) 0.056(2) Uani 1 1 d .
H12 H 1.3568 0.8201 -0.0286 0.067 Uiso 1 1 calc R
C13 C 1.3427(12) 0.6846(7) 0.0441(4) 0.0509(19) Uani 1 1 d .
C14 C 1.2119(13) 0.6280(7) 0.1003(4) 0.0511(19) Uani 1 1 d .
C15 C 1.0122(13) 0.6701(7) 0.1186(4) 0.054(2) Uani 1 1 d .
H15 H 0.9256 0.6321 0.1551 0.064 Uiso 1 1 calc R
C16 C 1.3366(14) 0.5300(7) 0.1254(4) 0.060(2) Uani 1 1 d .
C17 C 1.2972(18) 0.4421(8) 0.1783(5) 0.074(3) Uani 1 1 d .
H17 H 1.1673 0.4382 0.2064 0.089 Uiso 1 1 calc R
C18 C 1.457(2) 0.3613(9) 0.1875(6) 0.090(3) Uani 1 1 d .
H18 H 1.4325 0.3008 0.2217 0.108 Uiso 1 1 calc R
C19 C 1.650(2) 0.3678(10) 0.1482(7) 0.093(4) Uani 1 1 d .
H19 H 1.7541 0.3118 0.1568 0.112 Uiso 1 1 calc R
C20 C 1.6978(16) 0.4523(9) 0.0967(6) 0.078(3) Uani 1 1 d .
H20 H 1.8325 0.4550 0.0707 0.093 Uiso 1 1 calc R
C21 C 1.5381(14) 0.5355(8) 0.0837(4) 0.060(2) Uani 1 1 d .
C22 C 1.7109(14) 0.6606(9) -0.0195(5) 0.075(3) Uani 1 1 d .
H22A H 1.7141 0.7382 -0.0338 0.113 Uiso 1 1 calc R
H22B H 1.6784 0.6312 -0.0534 0.113 Uiso 1 1 calc R
H22C H 1.8528 0.6334 -0.0071 0.113 Uiso 1 1 calc R
O3 O -0.0567(9) 0.4973(5) 0.3348(3) 0.0560(15) Uani 1 1 d .
N5 N -0.1135(11) 0.6045(6) 0.4023(3) 0.0552(18) Uani 1 1 d .
N6 N 1.0651(11) 0.1633(6) 0.4761(3) 0.0552(17) Uani 1 1 d .
C45 C -0.2711(13) 0.6306(7) 0.3592(4) 0.055(2) Uani 1 1 d .
C46 C -0.4433(14) 0.7056(7) 0.3535(4) 0.057(2) Uani 1 1 d .
H46 H -0.4700 0.7512 0.3807 0.069 Uiso 1 1 calc R
C47 C -0.5732(15) 0.7107(8) 0.3065(4) 0.065(2) Uani 1 1 d .
H47 H -0.6880 0.7619 0.3013 0.078 Uiso 1 1 calc R
C48 C -0.5395(15) 0.6419(8) 0.2662(4) 0.066(2) Uani 1 1 d .
H48 H -0.6331 0.6470 0.2352 0.079 Uiso 1 1 calc R
C49 C -0.3691(13) 0.5662(8) 0.2717(4) 0.058(2) Uani 1 1 d .
H49 H -0.3444 0.5195 0.2451 0.070 Uiso 1 1 calc R
C50 C -0.2391(13) 0.5631(7) 0.3179(4) 0.052(2) Uani 1 1 d .
C51 C 0.0049(13) 0.5269(7) 0.3857(4) 0.058(2) Uani 1 1 d .
C52 C 0.1887(13) 0.4701(7) 0.4150(4) 0.058(2) Uani 1 1 d .
H52 H 0.2206 0.4846 0.4523 0.069 Uiso 1 1 calc R
C53 C 0.3147(13) 0.3990(7) 0.3923(4) 0.057(2) Uani 1 1 d .
H53 H 0.2737 0.3836 0.3562 0.068 Uiso 1 1 calc R
C54 C 0.5090(12) 0.3414(7) 0.4161(4) 0.0510(19) Uani 1 1 d .
C55 C 0.5783(13) 0.3483(7) 0.4738(4) 0.057(2) Uani 1 1 d .
H55 H 0.4961 0.3921 0.4967 0.068 Uiso 1 1 calc R
C56 C 0.7613(13) 0.2934(7) 0.4982(4) 0.0529(19) Uani 1 1 d .
H56 H 0.8051 0.3005 0.5359 0.063 Uiso 1 1 calc R
C57 C 0.8775(13) 0.2266(6) 0.4632(3) 0.0489(18) Uani 1 1 d .
C58 C 0.8163(13) 0.2186(6) 0.4055(4) 0.0524(19) Uani 1 1 d .
C59 C 0.6296(12) 0.2745(7) 0.3833(4) 0.0518(19) Uani 1 1 d .
H59 H 0.5851 0.2668 0.3457 0.062 Uiso 1 1 calc R
C60 C 0.9783(14) 0.1473(7) 0.3822(4) 0.055(2) Uani 1 1 d .
C61 C 1.0132(18) 0.1105(9) 0.3265(5) 0.076(3) Uani 1 1 d .
H61 H 0.9168 0.1309 0.2957 0.092 Uiso 1 1 calc R
C62 C 1.1940(18) 0.0434(10) 0.3185(5) 0.084(3) Uani 1 1 d .
H62 H 1.2220 0.0190 0.2817 0.100 Uiso 1 1 calc R
C63 C 1.334(2) 0.0121(10) 0.3655(6) 0.089(3) Uani 1 1 d .
H63 H 1.4522 -0.0349 0.3596 0.106 Uiso 1 1 calc R
C64 C 1.3068(16) 0.0470(8) 0.4200(5) 0.070(3) Uani 1 1 d .
H64 H 1.4034 0.0251 0.4506 0.084 Uiso 1 1 calc R
C65 C 1.1287(13) 0.1166(7) 0.4275(4) 0.055(2) Uani 1 1 d .
C66 C 1.1720(16) 0.1474(8) 0.5338(4) 0.068(3) Uani 1 1 d .
H66A H 1.3267 0.1310 0.5247 0.103 Uiso 1 1 calc R
H66B H 1.1035 0.0885 0.5662 0.103 Uiso 1 1 calc R
H66C H 1.1559 0.2124 0.5484 0.103 Uiso 1 1 calc R

loop_
_atom_site_aniso_label
_atom_site_aniso_U_11
_atom_site_aniso_U_22
_atom_site_aniso_U_33
_atom_site_aniso_U_23
_atom_site_aniso_U_13
_atom_site_aniso_U_12
O1 0.048(3) 0.047(3) 0.055(3) -0.006(2) -0.007(2) 0.008(2)
N1 0.050(4) 0.054(4) 0.058(4) -0.011(3) 0.000(3) 0.008(3)
N2 0.044(4) 0.069(5) 0.073(4) -0.029(4) 0.004(3) 0.005(3)
C1 0.047(4) 0.054(5) 0.052(4) -0.016(4) -0.004(3) 0.009(4)
C2 0.067(5) 0.058(5) 0.066(5) -0.018(4) -0.002(4) 0.019(4)
C3 0.059(5) 0.068(6) 0.062(5) -0.021(4) -0.008(4) 0.019(4)
C4 0.058(5) 0.095(8) 0.058(5) -0.031(5) 0.006(4) 0.007(5)
C5 0.051(5) 0.056(5) 0.053(4) -0.007(4) -0.001(4) 0.001(4)
C6 0.043(4) 0.062(5) 0.044(4) -0.017(4) -0.009(3) 0.013(4)
C7 0.051(4) 0.055(5) 0.047(4) -0.004(4) -0.008(4) 0.008(4)
C8 0.050(5) 0.066(6) 0.055(4) -0.013(4) 0.001(4) -0.003(4)
C9 0.048(4) 0.050(4) 0.046(4) -0.011(3) -0.003(3) 0.000(4)
C10 0.041(4) 0.059(5) 0.048(4) -0.022(4) -0.004(3) 0.002(4)
C11 0.050(5) 0.054(5) 0.062(5) -0.022(4) -0.013(4) 0.008(4)
C12 0.046(4) 0.071(6) 0.047(4) -0.013(4) 0.000(3) -0.005(4)
C13 0.042(4) 0.054(5) 0.063(5) -0.028(4) -0.006(3) 0.002(4)
C14 0.049(4) 0.052(5) 0.056(4) -0.024(4) -0.001(3) 0.002(4)
C15 0.055(5) 0.054(5) 0.052(4) -0.018(4) 0.004(4) -0.001(4)
C16 0.055(5) 0.053(5) 0.077(6) -0.026(4) -0.012(4) 0.008(4)
C17 0.083(7) 0.068(6) 0.070(6) -0.013(5) -0.018(5) 0.019(5)
C18 0.103(9) 0.062(7) 0.104(8) -0.020(6) -0.015(7) 0.019(6)
C19 0.090(8) 0.070(8) 0.135(10) -0.045(8) -0.039(8) 0.033(6)
C20 0.055(5) 0.070(7) 0.121(9) -0.049(7) -0.012(5) 0.008(5)
C21 0.052(5) 0.060(5) 0.079(6) -0.038(5) -0.017(4) 0.017(4)
C22 0.053(5) 0.091(7) 0.092(7) -0.050(6) 0.009(5) 0.000(5)
O3 0.051(3) 0.055(3) 0.058(3) -0.012(3) -0.001(3) 0.008(3)
N5 0.048(4) 0.053(4) 0.062(4) -0.012(3) -0.008(3) 0.012(3)
N6 0.050(4) 0.058(4) 0.059(4) -0.015(3) -0.016(3) 0.010(3)
C45 0.049(4) 0.052(5) 0.059(4) -0.010(4) -0.003(4) 0.006(4)
C46 0.059(5) 0.053(5) 0.057(4) -0.010(4) -0.012(4) 0.014(4)
C47 0.056(5) 0.059(5) 0.066(5) 0.004(4) -0.002(4) 0.007(4)
C48 0.061(5) 0.073(6) 0.053(5) 0.003(4) -0.015(4) 0.004(5)
C49 0.053(5) 0.067(6) 0.050(4) -0.007(4) -0.010(4) -0.004(4)
C50 0.046(4) 0.048(4) 0.058(4) -0.010(4) 0.000(4) 0.004(4)
C51 0.046(4) 0.057(5) 0.068(5) -0.012(4) -0.004(4) 0.002(4)
C52 0.045(4) 0.056(5) 0.068(5) -0.010(4) -0.006(4) -0.002(4)
C53 0.047(4) 0.054(5) 0.064(5) -0.009(4) 0.000(4) -0.001(4)
C54 0.043(4) 0.051(5) 0.055(4) -0.004(4) -0.011(3) 0.005(3)
C55 0.052(5) 0.051(5) 0.065(5) -0.015(4) 0.001(4) 0.006(4)
C56 0.047(4) 0.057(5) 0.057(4) -0.018(4) -0.008(3) 0.007(4)
C57 0.046(4) 0.049(4) 0.051(4) -0.011(3) -0.007(3) 0.007(3)
C58 0.055(5) 0.044(4) 0.056(4) -0.010(4) -0.003(4) -0.001(4)
C59 0.047(4) 0.050(5) 0.059(4) -0.014(4) -0.011(4) 0.008(4)
C60 0.056(5) 0.047(5) 0.059(5) -0.010(4) -0.009(4) 0.008(4)
C61 0.089(7) 0.074(7) 0.071(6) -0.030(5) -0.015(5) 0.025(6)
C62 0.085(7) 0.101(9) 0.079(6) -0.049(6) -0.012(5) 0.012(6)
C63 0.088(7) 0.088(8) 0.099(8) -0.046(7) -0.012(6) 0.029(6)
C64 0.061(5) 0.067(6) 0.085(6) -0.025(5) -0.013(5) 0.018(5)
C65 0.048(4) 0.046(4) 0.071(5) -0.020(4) -0.006(4) 0.006(4)
C66 0.067(6) 0.073(6) 0.063(5) -0.005(4) -0.025(4) 0.003(5)

loop_
_atom_type_symbol
_atom_type_description
_atom_type_scat_dispersion_real
_atom_type_scat_dispersion_imag
_atom_type_scat_source
C C 0.0033 0.0016 'International Tables Vol C Tables 4.2.6.8 and 6.1.1.4'
H H 0.0000 0.0000 'International Tables Vol C Tables 4.2.6.8 and 6.1.1.4'
N N 0.0061 0.0033 'International Tables Vol C Tables 4.2.6.8 and 6.1.1.4'
O O 0.0106 0.0060 'International Tables Vol C Tables 4.2.6.8 and 6.1.1.4'

loop_
_geom_angle_atom_site_label_1
_geom_angle_atom_site_label_2
_geom_angle_atom_site_label_3
_geom_angle
C6 O1 C7 103.8(6)
C7 N1 C1 103.8(6)
C21 N2 C13 109.1(6)
C21 N2 C22 126.2(7)
C13 N2 C22 124.5(8)
C2 C1 C6 120.1(7)
C2 C1 N1 131.3(8)
C6 C1 N1 108.5(6)
C1 C2 C3 117.8(8)
C1 C2 H2 121.1
C3 C2 H2 121.1
C4 C3 C2 119.7(8)
C4 C3 H3 120.1
C2 C3 H3 120.1
C5 C4 C3 123.4(8)
C5 C4 H4 118.3
C3 C4 H4 118.3
C4 C5 C6 114.4(8)
C4 C5 H5 122.8
C6 C5 H5 122.8
O1 C6 C5 127.3(7)
O1 C6 C1 108.2(6)
C5 C6 C1 124.4(7)
N1 C7 O1 115.6(7)
N1 C7 C8 127.7(8)
O1 C7 C8 116.8(7)
C9 C8 C7 123.4(8)
C9 C8 H8 118.3
C7 C8 H8 118.3
C8 C9 C10 127.5(8)
C8 C9 H9 116.3
C10 C9 H9 116.3
C15 C10 C11 117.9(7)
C15 C10 C9 118.1(7)
C11 C10 C9 124.0(7)
C12 C11 C10 122.3(8)
C12 C11 H11 118.8
C10 C11 H11 118.8
C11 C12 C13 118.1(8)
C11 C12 H12 121.0
C13 C12 H12 121.0
N2 C13 C12 129.7(7)
N2 C13 C14 109.4(7)
C12 C13 C14 120.9(7)
C15 C14 C13 119.6(8)
C15 C14 C16 134.4(8)
C13 C14 C16 106.0(7)
C14 C15 C10 121.2(7)
C14 C15 H15 119.4
C10 C15 H15 119.4
C17 C16 C21 120.3(8)
C17 C16 C14 133.8(8)
C21 C16 C14 105.9(8)
C18 C17 C16 117.7(10)
C18 C17 H17 121.1
C16 C17 H17 121.1
C19 C18 C17 121.7(11)
C19 C18 H18 119.1
C17 C18 H18 119.1
C18 C19 C20 122.9(11)
C18 C19 H19 118.6
C20 C19 H19 118.6
C19 C20 C21 118.0(10)
C19 C20 H20 121.0
C21 C20 H20 121.0
N2 C21 C20 131.2(8)
N2 C21 C16 109.5(7)
C20 C21 C16 119.4(9)
N2 C22 H22A 109.5
N2 C22 H22B 109.5
H22A C22 H22B 109.5
N2 C22 H22C 109.5
H22A C22 H22C 109.5
H22B C22 H22C 109.5
C51 O3 C50 105.0(6)
C51 N5 C45 104.3(7)
C65 N6 C57 108.8(7)
C65 N6 C66 126.1(7)
C57 N6 C66 125.1(7)
C46 C45 C50 119.2(8)
C46 C45 N5 131.3(8)
C50 C45 N5 109.5(7)
C47 C46 C45 117.6(9)
C47 C46 H46 121.2
C45 C46 H46 121.2
C46 C47 C48 122.2(8)
C46 C47 H47 118.9
C48 C47 H47 118.9
C49 C48 C47 120.6(8)
C49 C48 H48 119.7
C47 C48 H48 119.7
C50 C49 C48 116.6(9)
C50 C49 H49 121.7
C48 C49 H49 121.7
C49 C50 O3 130.1(8)
C49 C50 C45 123.7(8)
O3 C50 C45 106.2(7)
N5 C51 O3 115.0(8)
N5 C51 C52 127.1(9)
O3 C51 C52 117.9(8)
C53 C52 C51 124.0(9)
C53 C52 H52 118.0
C51 C52 H52 118.0
C52 C53 C54 128.4(9)
C52 C53 H53 115.8
C54 C53 H53 115.8
C59 C54 C55 117.7(7)
C59 C54 C53 120.1(8)
C55 C54 C53 122.2(8)
C56 C55 C54 123.5(8)
C56 C55 H55 118.3
C54 C55 H55 118.3
C55 C56 C57 116.6(8)
C55 C56 H56 121.7
C57 C56 H56 121.7
N6 C57 C56 128.8(8)
N6 C57 C58 109.4(7)
C56 C57 C58 121.7(7)
C59 C58 C57 119.5(7)
C59 C58 C60 134.5(8)
C57 C58 C60 106.0(7)
C54 C59 C58 120.9(8)
C54 C59 H59 119.6
C58 C59 H59 119.6
C61 C60 C65 119.6(8)
C61 C60 C58 133.8(8)
C65 C60 C58 106.5(7)
C62 C61 C60 118.4(10)
C62 C61 H61 120.8
C60 C61 H61 120.8
C61 C62 C63 120.1(10)
C61 C62 H62 120.0
C63 C62 H62 120.0
C64 C63 C62 123.2(10)
C64 C63 H63 118.4
C62 C63 H63 118.4
C63 C64 C65 117.0(10)
C63 C64 H64 121.5
C65 C64 H64 121.5
N6 C65 C64 129.0(9)
N6 C65 C60 109.3(7)
C64 C65 C60 121.7(8)
N6 C66 H66A 109.5
N6 C66 H66B 109.5
H66A C66 H66B 109.5
N6 C66 H66C 109.5
H66A C66 H66C 109.5
H66B C66 H66C 109.5

loop_
_geom_bond_atom_site_label_1
_geom_bond_atom_site_label_2
_geom_bond_distance
O1 C6 1.374(9)
O1 C7 1.392(9)
N1 C7 1.296(10)
N1 C1 1.423(9)
N2 C21 1.367(12)
N2 C13 1.373(10)
N2 C22 1.479(11)
C1 C2 1.351(11)
C1 C6 1.391(11)
C2 C3 1.410(12)
C2 H2 0.9300
C3 C4 1.396(14)
C3 H3 0.9300
C4 C5 1.368(12)
C4 H4 0.9300
C5 C6 1.381(11)
C5 H5 0.9300
C7 C8 1.433(11)
C8 C9 1.340(12)
C8 H8 0.9300
C9 C10 1.447(10)
C9 H9 0.9300
C10 C15 1.396(11)
C10 C11 1.406(11)
C11 C12 1.379(11)
C11 H11 0.9300
C12 C13 1.381(12)
C12 H12 0.9300
C13 C14 1.418(11)
C14 C15 1.357(11)
C14 C16 1.451(12)
C15 H15 0.9300
C16 C17 1.394(13)
C16 C21 1.421(12)
C17 C18 1.378(14)
C17 H17 0.9300
C18 C19 1.350(16)
C18 H18 0.9300
C19 C20 1.357(16)
C19 H19 0.9300
C20 C21 1.402(13)
C20 H20 0.9300
C22 H22A 0.9600
C22 H22B 0.9600
C22 H22C 0.9600
O3 C51 1.369(11)
O3 C50 1.389(9)
N5 C51 1.295(11)
N5 C45 1.404(11)
N6 C65 1.355(11)
N6 C57 1.382(10)
N6 C66 1.461(11)
C45 C46 1.379(11)
C45 C50 1.392(12)
C46 C47 1.366(13)
C46 H46 0.9300
C47 C48 1.389(14)
C47 H47 0.9300
C48 C49 1.377(12)
C48 H48 0.9300
C49 C50 1.357(12)
C49 H49 0.9300
C51 C52 1.433(12)
C52 C53 1.313(12)
C52 H52 0.9300
C53 C54 1.445(11)
C53 H53 0.9300
C54 C59 1.379(11)
C54 C55 1.409(12)
C55 C56 1.379(11)
C55 H55 0.9300
C56 C57 1.395(11)
C56 H56 0.9300
C57 C58 1.395(11)
C58 C59 1.386(11)
C58 C60 1.441(11)
C59 H59 0.9300
C60 C61 1.405(13)
C60 C65 1.407(12)
C61 C62 1.381(14)
C61 H61 0.9300
C62 C63 1.390(16)
C62 H62 0.9300
C63 C64 1.366(14)
C63 H63 0.9300
C64 C65 1.386(12)
C64 H64 0.9300
C66 H66A 0.9600
C66 H66B 0.9600
C66 H66C 0.9600
